data_4063903
loop_
_publ_author_name
'Benjamin, Sophie L.'
'Karagiannidis, Louise'
'Levason, William'
'Reid, Gillian'
'Rogers, Michael C.'

_publ_section_title
;
 Hybrid Dibismuthines and Distibines: Preparation and Properties of
 Antimony and Bismuth Oxygen, Sulfur, and Nitrogen Donor Ligands
;
_journal_issue 4
_journal_name_full Organometallics
_journal_page_first 895
_journal_paper_doi 10.1021/om1010148
_journal_volume 30
_journal_year 2011
_chemical_formula_moiety 'C25 H20 Bi Fe O2 1+, B F4 1-, C H2 Cl2'
_chemical_formula_structural '((CO)2 (C5 H5) (C18 H15 Bi) Fe) (B F4) (C H2 Cl2)'
_chemical_formula_sum 'C26 H22 B Bi Cl2 F4 Fe O2'
_chemical_formula_weight 788.98
_chemical_name_systematic
; 
 dicarbonyl(cyclopentadienyl)(triphenylbismuthane)iron(II)
 tetrafluoroborate dichloromethane solvate 
;
_space_group_IT_number 2
_space_group_name_Hall '-P 1'
_symmetry_cell_setting triclinic
_symmetry_space_group_name_Hall '-P 1'
_symmetry_space_group_name_H-M 'P -1'
_atom_sites_solution_hydrogens geom
_atom_sites_solution_primary direct
_atom_sites_solution_secondary difmap
_audit_creation_date 2010-09-09
_audit_creation_method 'SHELXL-97 + hand edit'
_cell_angle_alpha 79.778(10)
_cell_angle_beta 81.180(10)
_cell_angle_gamma 80.027(15)
_cell_formula_units_Z 2
_cell_length_a 8.8273(15)
_cell_length_b 10.494(2)
_cell_length_c 15.185(3)
_cell_measurement_reflns_used 22880
_cell_measurement_temperature 120(2)
_cell_measurement_theta_max 27.48
_cell_measurement_theta_min 2.91
_cell_volume 1352.4(4)
_computing_cell_refinement 'DENZO (Otwinowski & Minor, 1997)'
_computing_data_collection 'COLLECT (Hooft, R.W.W., 1998)'
_computing_data_reduction 'DENZO (Otwinowski & Minor, 1997)'
_computing_structure_refinement 'SHELXL-97 (Sheldrick, 1997)'
_computing_structure_solution 'SHELXS-97 (Sheldrick, 1997)'
_diffrn_ambient_temperature 120(2)
_diffrn_measured_fraction_theta_full 0.990
_diffrn_measured_fraction_theta_max 0.990
_diffrn_measurement_device_type 'Bruker-Nonius 95mm CCD camera on \k-goniostat'
_diffrn_measurement_method '\f & \w scans'
_diffrn_radiation_monochromator graphite
_diffrn_radiation_source 'Bruker-Nonius FR591 rotating anode'
_diffrn_radiation_type MoK\a
_diffrn_radiation_wavelength 0.71073
_diffrn_reflns_av_R_equivalents 0.0822
_diffrn_reflns_av_sigmaI/netI 0.0738
_diffrn_reflns_limit_h_max 11
_diffrn_reflns_limit_h_min -11
_diffrn_reflns_limit_k_max 13
_diffrn_reflns_limit_k_min -13
_diffrn_reflns_limit_l_max 19
_diffrn_reflns_limit_l_min -19
_diffrn_reflns_number 27160
_diffrn_reflns_theta_full 27.60
_diffrn_reflns_theta_max 27.60
_diffrn_reflns_theta_min 3.39
_diffrn_standards_number 0
_exptl_absorpt_coefficient_mu 7.281
_exptl_absorpt_correction_T_max 1.0000
_exptl_absorpt_correction_T_min 0.8116
_exptl_absorpt_correction_type multi-scan
_exptl_absorpt_process_details 'G.M. Sheldrick, (2007). SADABS. Version 2007/2. Bruker AXS Inc.'
_exptl_crystal_colour orange
_exptl_crystal_density_diffrn 1.937
_exptl_crystal_density_method 'not measured'
_exptl_crystal_description block
_exptl_crystal_F_000 756
_exptl_crystal_size_max 0.06
_exptl_crystal_size_mid 0.04
_exptl_crystal_size_min 0.03
_refine_diff_density_max 0.890
_refine_diff_density_min -1.314
_refine_diff_density_rms 0.180
_refine_ls_extinction_method none
_refine_ls_goodness_of_fit_ref 1.015
_refine_ls_hydrogen_treatment constr
_refine_ls_matrix_type full
_refine_ls_number_parameters 334
_refine_ls_number_reflns 6233
_refine_ls_number_restraints 0
_refine_ls_restrained_S_all 1.015
_refine_ls_R_factor_all 0.0491
_refine_ls_R_factor_gt 0.0394
_refine_ls_shift/su_max 0.000
_refine_ls_shift/su_mean 0.000
_refine_ls_structure_factor_coef Fsqd
_refine_ls_weighting_details 'w=1/[\s^2^(Fo^2^)+(0.0000P)^2^+4.4298P] where P=(Fo^2^+2Fc^2^)/3'
_refine_ls_weighting_scheme calc
_refine_ls_wR_factor_gt 0.0753
_refine_ls_wR_factor_ref 0.0791
_reflns_number_gt 5514
_reflns_number_total 6233
_reflns_threshold_expression I>2sigma(I)
_cod_data_source_file om1010148_si_002.cif
_cod_data_source_block 09wz1112x
_cod_database_code 4063903

loop_
_symmetry_equiv_pos_as_xyz
'x, y, z'
'-x, -y, -z'

loop_
_atom_site_label
_atom_site_type_symbol
_atom_site_fract_x
_atom_site_fract_y
_atom_site_fract_z
_atom_site_U_iso_or_equiv
_atom_site_adp_type
_atom_site_occupancy
_atom_site_symmetry_multiplicity
_atom_site_calc_flag
_atom_site_refinement_flags
Bi1 Bi 0.38334(2) 0.222356(18) 0.247390(12) 0.01608(7) Uani 1 1 d .
Fe1 Fe 0.19783(8) 0.24145(7) 0.39386(5) 0.01517(15) Uani 1 1 d .
O1 O 0.0652(4) 0.5128(3) 0.3362(2) 0.0250(8) Uani 1 1 d .
O2 O -0.0473(5) 0.1265(4) 0.3426(3) 0.0375(10) Uani 1 1 d .
C1 C 0.1709(6) 0.2825(5) 0.5251(3) 0.0213(11) Uani 1 1 d .
H1 H 0.1011 0.3533 0.5466 0.026 Uiso 1 1 calc R
C2 C 0.3274(6) 0.2871(5) 0.4866(3) 0.0220(11) Uani 1 1 d .
H2 H 0.3805 0.3607 0.4771 0.026 Uiso 1 1 calc R
C3 C 0.3892(7) 0.1602(5) 0.4651(4) 0.0240(12) Uani 1 1 d .
H3 H 0.4926 0.1344 0.4392 0.029 Uiso 1 1 calc R
C4 C 0.2733(7) 0.0788(5) 0.4880(4) 0.0266(12) Uani 1 1 d .
H4 H 0.2839 -0.0101 0.4797 0.032 Uiso 1 1 calc R
C5 C 0.1355(7) 0.1556(5) 0.5264(3) 0.0227(11) Uani 1 1 d .
H5 H 0.0387 0.1264 0.5486 0.027 Uiso 1 1 calc R
C6 C 0.1190(6) 0.4063(5) 0.3567(3) 0.0183(11) Uani 1 1 d .
C7 C 0.0507(7) 0.1721(5) 0.3597(4) 0.0227(11) Uani 1 1 d .
C8 C 0.5579(6) 0.0420(5) 0.2511(3) 0.0179(10) Uani 1 1 d .
C9 C 0.7124(6) 0.0518(5) 0.2221(4) 0.0231(11) Uani 1 1 d .
H9 H 0.7435 0.1344 0.1976 0.028 Uiso 1 1 calc R
C10 C 0.8231(7) -0.0624(5) 0.2293(4) 0.0273(13) Uani 1 1 d .
H10 H 0.9299 -0.0569 0.2110 0.033 Uiso 1 1 calc R
C11 C 0.7761(7) -0.1819(5) 0.2631(4) 0.0262(12) Uani 1 1 d .
H11 H 0.8510 -0.2588 0.2679 0.031 Uiso 1 1 calc R
C12 C 0.6196(7) -0.1911(5) 0.2904(4) 0.0268(12) Uani 1 1 d .
H12 H 0.5882 -0.2743 0.3122 0.032 Uiso 1 1 calc R
C13 C 0.5099(6) -0.0793(5) 0.2856(4) 0.0213(11) Uani 1 1 d .
H13 H 0.4035 -0.0849 0.3056 0.026 Uiso 1 1 calc R
C14 C 0.2799(6) 0.2181(5) 0.1242(3) 0.0167(10) Uani 1 1 d .
C15 C 0.1205(6) 0.2594(5) 0.1244(4) 0.0220(11) Uani 1 1 d .
H15 H 0.0618 0.2986 0.1731 0.026 Uiso 1 1 calc R
C16 C 0.0484(6) 0.2430(5) 0.0529(3) 0.0235(12) Uani 1 1 d .
H16 H -0.0602 0.2696 0.0532 0.028 Uiso 1 1 calc R
C17 C 0.1346(7) 0.1881(5) -0.0186(4) 0.0286(13) Uani 1 1 d .
H17 H 0.0844 0.1762 -0.0670 0.034 Uiso 1 1 calc R
C18 C 0.2937(7) 0.1499(5) -0.0207(4) 0.0252(12) Uani 1 1 d .
H18 H 0.3527 0.1139 -0.0707 0.030 Uiso 1 1 calc R
C19 C 0.3656(6) 0.1652(5) 0.0519(4) 0.0211(11) Uani 1 1 d .
H19 H 0.4743 0.1389 0.0514 0.025 Uiso 1 1 calc R
C20 C 0.5497(6) 0.3646(5) 0.2081(4) 0.0181(10) Uani 1 1 d .
C21 C 0.6183(6) 0.3929(5) 0.2776(4) 0.0223(11) Uani 1 1 d .
H21 H 0.5866 0.3583 0.3385 0.027 Uiso 1 1 calc R
C22 C 0.7335(7) 0.4723(5) 0.2571(4) 0.0270(12) Uani 1 1 d .
H22 H 0.7814 0.4912 0.3042 0.032 Uiso 1 1 calc R
C23 C 0.7790(6) 0.5240(5) 0.1683(4) 0.0251(12) Uani 1 1 d .
H23 H 0.8586 0.5775 0.1545 0.030 Uiso 1 1 calc R
C24 C 0.7075(7) 0.4972(5) 0.0997(4) 0.0253(12) Uani 1 1 d .
H24 H 0.7357 0.5352 0.0390 0.030 Uiso 1 1 calc R
C25 C 0.5954(6) 0.4156(5) 0.1190(4) 0.0210(11) Uani 1 1 d .
H25 H 0.5500 0.3945 0.0716 0.025 Uiso 1 1 calc R
B1 B 0.2707(7) 0.6734(6) 0.4529(4) 0.0239(13) Uani 1 1 d .
F1 F 0.1735(4) 0.5917(3) 0.5057(2) 0.0323(8) Uani 1 1 d .
F2 F 0.3143(4) 0.7524(3) 0.5062(3) 0.0389(9) Uani 1 1 d .
F3 F 0.4009(4) 0.5987(3) 0.4141(3) 0.0465(10) Uani 1 1 d .
F4 F 0.1946(4) 0.7545(4) 0.3846(2) 0.0387(9) Uani 1 1 d .
C26 C 0.3049(7) 0.6938(5) 0.1792(4) 0.0316(13) Uani 1 1 d .
H26A H 0.2632 0.6900 0.2438 0.038 Uiso 1 1 calc R
H26B H 0.4179 0.6629 0.1751 0.038 Uiso 1 1 calc R
Cl1 Cl 0.21433(18) 0.58949(14) 0.12940(10) 0.0321(3) Uani 1 1 d .
Cl2 Cl 0.27099(19) 0.85658(15) 0.12382(12) 0.0406(4) Uani 1 1 d .

loop_
_atom_site_aniso_label
_atom_site_aniso_U_11
_atom_site_aniso_U_22
_atom_site_aniso_U_33
_atom_site_aniso_U_23
_atom_site_aniso_U_13
_atom_site_aniso_U_12
Bi1 0.01595(10) 0.01682(10) 0.01576(10) -0.00373(7) -0.00191(7) -0.00211(7)
Fe1 0.0152(3) 0.0152(3) 0.0154(4) -0.0023(3) -0.0028(3) -0.0023(3)
O1 0.030(2) 0.0178(19) 0.024(2) -0.0002(15) -0.0058(17) 0.0032(16)
O2 0.037(3) 0.045(3) 0.037(3) -0.002(2) -0.013(2) -0.023(2)
C1 0.029(3) 0.024(3) 0.012(2) -0.003(2) -0.006(2) -0.001(2)
C2 0.024(3) 0.027(3) 0.018(3) -0.006(2) -0.009(2) -0.002(2)
C3 0.026(3) 0.024(3) 0.024(3) -0.006(2) -0.010(2) -0.002(2)
C4 0.039(3) 0.019(3) 0.024(3) 0.001(2) -0.016(3) -0.003(2)
C5 0.030(3) 0.023(3) 0.013(2) 0.006(2) -0.003(2) -0.007(2)
C6 0.017(2) 0.028(3) 0.012(2) -0.006(2) 0.000(2) -0.008(2)
C7 0.027(3) 0.023(3) 0.020(3) -0.003(2) -0.005(2) -0.008(2)
C8 0.018(3) 0.023(3) 0.014(2) -0.005(2) -0.007(2) -0.002(2)
C9 0.022(3) 0.022(3) 0.027(3) -0.006(2) -0.005(2) 0.000(2)
C10 0.025(3) 0.028(3) 0.031(3) -0.013(2) -0.005(2) 0.002(2)
C11 0.035(3) 0.021(3) 0.021(3) -0.008(2) -0.009(2) 0.008(2)
C12 0.036(3) 0.021(3) 0.023(3) -0.005(2) -0.004(2) -0.003(2)
C13 0.023(3) 0.018(2) 0.023(3) -0.005(2) 0.000(2) -0.002(2)
C14 0.021(3) 0.014(2) 0.017(2) -0.0023(19) -0.008(2) -0.003(2)
C15 0.022(3) 0.025(3) 0.019(3) -0.005(2) -0.002(2) -0.002(2)
C16 0.021(3) 0.032(3) 0.019(3) -0.001(2) -0.011(2) -0.002(2)
C17 0.035(3) 0.028(3) 0.024(3) -0.002(2) -0.010(3) -0.006(3)
C18 0.035(3) 0.020(3) 0.020(3) -0.005(2) 0.000(2) -0.005(2)
C19 0.020(3) 0.022(3) 0.023(3) -0.006(2) -0.003(2) -0.003(2)
C20 0.016(2) 0.012(2) 0.027(3) -0.006(2) -0.004(2) -0.0007(19)
C21 0.025(3) 0.019(3) 0.021(3) 0.000(2) -0.006(2) -0.001(2)
C22 0.029(3) 0.023(3) 0.031(3) -0.005(2) -0.010(2) -0.006(2)
C23 0.020(3) 0.020(3) 0.034(3) -0.002(2) -0.001(2) -0.003(2)
C24 0.031(3) 0.023(3) 0.021(3) -0.004(2) 0.005(2) -0.008(2)
C25 0.024(3) 0.020(3) 0.020(3) -0.003(2) -0.005(2) -0.005(2)
B1 0.022(3) 0.029(3) 0.021(3) -0.006(3) 0.000(2) -0.004(3)
F1 0.0264(18) 0.0302(18) 0.039(2) -0.0033(15) 0.0052(15) -0.0113(15)
F2 0.044(2) 0.0333(19) 0.047(2) -0.0111(16) -0.0149(18) -0.0152(17)
F3 0.034(2) 0.034(2) 0.061(3) -0.0082(18) 0.0254(19) -0.0025(17)
F4 0.037(2) 0.050(2) 0.0271(19) 0.0017(16) -0.0079(16) -0.0050(17)
C26 0.037(3) 0.026(3) 0.034(3) -0.007(3) -0.012(3) -0.002(3)
Cl1 0.0345(8) 0.0351(8) 0.0296(8) -0.0077(6) -0.0085(6) -0.0061(6)
Cl2 0.0401(9) 0.0285(8) 0.0486(10) 0.0019(7) -0.0011(7) -0.0044(7)

loop_
_atom_type_symbol
_atom_type_description
_atom_type_scat_dispersion_real
_atom_type_scat_dispersion_imag
_atom_type_scat_source
C C 0.0033 0.0016 'International Tables Vol C Tables 4.2.6.8 and 6.1.1.4'
H H 0.0000 0.0000 'International Tables Vol C Tables 4.2.6.8 and 6.1.1.4'
O O 0.0106 0.0060 'International Tables Vol C Tables 4.2.6.8 and 6.1.1.4'
Fe Fe 0.3463 0.8444 'International Tables Vol C Tables 4.2.6.8 and 6.1.1.4'
Bi Bi -4.1077 10.2566 'International Tables Vol C Tables 4.2.6.8 and 6.1.1.4'
Cl Cl 0.1484 0.1585 'International Tables Vol C Tables 4.2.6.8 and 6.1.1.4'
B B 0.0013 0.0007 'International Tables Vol C Tables 4.2.6.8 and 6.1.1.4'
F F 0.0171 0.0103 'International Tables Vol C Tables 4.2.6.8 and 6.1.1.4'

loop_
_geom_angle_atom_site_label_1
_geom_angle_atom_site_label_2
_geom_angle_atom_site_label_3
_geom_angle
C14 Bi1 C20 106.17(19)
C14 Bi1 C8 101.29(17)
C20 Bi1 C8 96.91(18)
C14 Bi1 Fe1 117.43(13)
C20 Bi1 Fe1 117.02(13)
C8 Bi1 Fe1 115.08(13)
C7 Fe1 C6 95.1(2)
C7 Fe1 C5 89.0(2)
C6 Fe1 C5 119.5(2)
C7 Fe1 C1 118.8(2)
C6 Fe1 C1 89.4(2)
C5 Fe1 C1 39.7(2)
C7 Fe1 C4 96.6(2)
C6 Fe1 C4 156.1(2)
C5 Fe1 C4 40.2(2)
C1 Fe1 C4 66.7(2)
C7 Fe1 C2 155.8(2)
C6 Fe1 C2 95.2(2)
C5 Fe1 C2 66.8(2)
C1 Fe1 C2 39.6(2)
C4 Fe1 C2 66.6(2)
C7 Fe1 C3 133.1(2)
C6 Fe1 C3 131.6(2)
C5 Fe1 C3 66.2(2)
C1 Fe1 C3 65.8(2)
C4 Fe1 C3 39.0(2)
C2 Fe1 C3 39.4(2)
C7 Fe1 Bi1 94.65(17)
C6 Fe1 Bi1 93.57(16)
C5 Fe1 Bi1 146.27(15)
C1 Fe1 Bi1 146.05(16)
C4 Fe1 Bi1 106.11(17)
C2 Fe1 Bi1 106.47(15)
C3 Fe1 Bi1 87.62(15)
C5 C1 C2 109.1(5)
C5 C1 Fe1 70.3(3)
C2 C1 Fe1 71.1(3)
C5 C1 H1 125.4
C2 C1 H1 125.4
Fe1 C1 H1 124.7
C1 C2 C3 106.8(5)
C1 C2 Fe1 69.2(3)
C3 C2 Fe1 70.7(3)
C1 C2 H2 126.6
C3 C2 H2 126.6
Fe1 C2 H2 125.1
C4 C3 C2 109.4(5)
C4 C3 Fe1 70.0(3)
C2 C3 Fe1 70.0(3)
C4 C3 H3 125.3
C2 C3 H3 125.3
Fe1 C3 H3 126.3
C3 C4 C5 107.2(5)
C3 C4 Fe1 71.0(3)
C5 C4 Fe1 69.2(3)
C3 C4 H4 126.4
C5 C4 H4 126.4
Fe1 C4 H4 125.0
C1 C5 C4 107.4(5)
C1 C5 Fe1 70.0(3)
C4 C5 Fe1 70.6(3)
C1 C5 H5 126.3
C4 C5 H5 126.3
Fe1 C5 H5 124.7
O1 C6 Fe1 177.2(4)
O2 C7 Fe1 176.2(5)
C9 C8 C13 121.2(5)
C9 C8 Bi1 119.6(4)
C13 C8 Bi1 119.2(4)
C8 C9 C10 119.1(5)
C8 C9 H9 120.4
C10 C9 H9 120.4
C11 C10 C9 119.9(6)
C11 C10 H10 120.1
C9 C10 H10 120.1
C10 C11 C12 120.6(5)
C10 C11 H11 119.7
C12 C11 H11 119.7
C13 C12 C11 120.2(5)
C13 C12 H12 119.9
C11 C12 H12 119.9
C12 C13 C8 119.1(5)
C12 C13 H13 120.5
C8 C13 H13 120.5
C19 C14 C15 120.0(5)
C19 C14 Bi1 121.6(4)
C15 C14 Bi1 118.2(4)
C16 C15 C14 119.7(5)
C16 C15 H15 120.1
C14 C15 H15 120.1
C17 C16 C15 119.9(5)
C17 C16 H16 120.0
C15 C16 H16 120.0
C16 C17 C18 120.9(5)
C16 C17 H17 119.6
C18 C17 H17 119.6
C17 C18 C19 119.0(5)
C17 C18 H18 120.5
C19 C18 H18 120.5
C14 C19 C18 120.5(5)
C14 C19 H19 119.8
C18 C19 H19 119.8
C25 C20 C21 120.4(5)
C25 C20 Bi1 123.1(4)
C21 C20 Bi1 116.3(4)
C22 C21 C20 119.5(5)
C22 C21 H21 120.3
C20 C21 H21 120.3
C23 C22 C21 120.4(5)
C23 C22 H22 119.8
C21 C22 H22 119.8
C22 C23 C24 119.6(5)
C22 C23 H23 120.2
C24 C23 H23 120.2
C25 C24 C23 120.5(5)
C25 C24 H24 119.8
C23 C24 H24 119.8
C24 C25 C20 119.6(5)
C24 C25 H25 120.2
C20 C25 H25 120.2
F1 B1 F3 109.6(5)
F1 B1 F2 109.4(5)
F3 B1 F2 110.0(5)
F1 B1 F4 110.6(5)
F3 B1 F4 109.0(5)
F2 B1 F4 108.2(5)
Cl2 C26 Cl1 110.5(3)
Cl2 C26 H26A 109.5
Cl1 C26 H26A 109.5
Cl2 C26 H26B 109.5
Cl1 C26 H26B 109.5
H26A C26 H26B 108.1

loop_
_geom_bond_atom_site_label_1
_geom_bond_atom_site_label_2
_geom_bond_distance
Bi1 C14 2.214(5)
Bi1 C20 2.217(5)
Bi1 C8 2.222(5)
Bi1 Fe1 2.5683(8)
Fe1 C7 1.776(6)
Fe1 C6 1.776(5)
Fe1 C5 2.087(5)
Fe1 C1 2.083(5)
Fe1 C4 2.105(5)
Fe1 C2 2.108(5)
Fe1 C3 2.117(5)
O1 C6 1.144(6)
O2 C7 1.140(7)
C1 C5 1.415(7)
C1 C2 1.420(8)
C1 H1 0.9500
C2 C3 1.423(7)
C2 H2 0.9500
C3 C4 1.409(8)
C3 H3 0.9500
C4 C5 1.442(8)
C4 H4 0.9500
C5 H5 0.9500
C8 C9 1.384(7)
C8 C13 1.398(7)
C9 C10 1.408(7)
C9 H9 0.9500
C10 C11 1.376(8)
C10 H10 0.9500
C11 C12 1.395(8)
C11 H11 0.9500
C12 C13 1.385(7)
C12 H12 0.9500
C13 H13 0.9500
C14 C19 1.379(7)
C14 C15 1.399(7)
C15 C16 1.389(7)
C15 H15 0.9500
C16 C17 1.381(8)
C16 H16 0.9500
C17 C18 1.389(8)
C17 H17 0.9500
C18 C19 1.400(8)
C18 H18 0.9500
C19 H19 0.9500
C20 C25 1.390(7)
C20 C21 1.392(7)
C21 C22 1.388(8)
C21 H21 0.9500
C22 C23 1.386(8)
C22 H22 0.9500
C23 C24 1.390(8)
C23 H23 0.9500
C24 C25 1.383(8)
C24 H24 0.9500
C25 H25 0.9500
B1 F1 1.383(7)
B1 F3 1.388(7)
B1 F2 1.391(7)
B1 F4 1.399(7)
C26 Cl2 1.762(6)
C26 Cl1 1.786(6)
C26 H26A 0.9900
C26 H26B 0.9900
